data_7240448
loop_
_publ_author_name
'Maeda, Kazuyuki'
'Wakui, Kentaro'
'Arakawa, Kyosuke'
'Kondo, Atsushi'

_publ_section_title
;
 First Preparation of Microporous AFY-type MeAPO by Topotactic Pillaring
 of Lamellar Aluminophosphate Precursor
;
_journal_name_full CrystEngComm
_journal_paper_doi 10.1039/D0CE00644K
_journal_year 2020
_chemical_formula_moiety '2(Al3 O16 P4), 6(O1.48), 0.50(O), 6(K)'
_chemical_formula_sum 'Al6 K6 O41.38 P8'
_chemical_formula_weight 1306.32
_chemical_name_common K-PreAFY
_space_group_crystal_system trigonal
_space_group_IT_number 147
_space_group_name_Hall '-P 3'
_space_group_name_H-M_alt 'P -3'
_symmetry_space_group_name_Hall '-P 3'
_audit_update_record
;
2020-03-03 deposited with the CCDC.	2020-05-04 downloaded from the CCDC.
;
_cell_angle_alpha 90
_cell_angle_beta 90
_cell_angle_gamma 120
_cell_formula_units_Z 1
_cell_length_a 12.925(1)
_cell_length_b 12.925(1)
_cell_length_c 7.9339(7)
_cell_measurement_temperature 300
_cell_volume 1147.83(16)
_computing_cell_refinement 'RIETAN-FP (Izumi and Momma, 2007)'
_computing_molecular_graphics 'VESTA (Momma and Izumi, 2008)'
_computing_structure_refinement 'RIETAN-FP (Izumi and Momma, 2007)'
_computing_structure_solution 'EXPO-2014 (Altomare et al., 2013)'
_diffrn_ambient_temperature 300
_diffrn_detector 'Multiple Si microstrip detectors'
_diffrn_detector_type 'MYTHEN detector'
_diffrn_measurement_device_type Debye-Scherrer
_diffrn_radiation_monochromator none
_diffrn_radiation_type synchrotron
_diffrn_radiation_wavelength 0.79940
_diffrn_source 'Synchrotron radiation'
_exptl_crystal_density_diffrn 1.9175
_exptl_crystal_density_method 'not measured'
_exptl_crystal_description powder
_exptl_crystal_F_000 661.95
_pd_calc_method 'Rietveld Refinement'
_pd_char_colour colorless
_pd_instr_location ' BL02B2, SPring-8 (Japan) '
_pd_meas_2theta_range_inc 0.0060
_pd_meas_2theta_range_max 78.2100
_pd_meas_2theta_range_min 2.1000
_pd_meas_number_of_points 12686
_pd_meas_scan_method step
_pd_proc_2theta_range_inc 0.0060
_pd_proc_2theta_range_max 39.9960
_pd_proc_2theta_range_min 3.0060
_pd_proc_info_excluded_regions none
_pd_proc_ls_background_function 'Legendre polynomials'
_pd_proc_ls_profile_function 'split pseudo-Voigt function'
_pd_proc_ls_prof_R_factor 0.05092
_pd_proc_ls_prof_wR_expected 0.01089
_pd_proc_ls_prof_wR_factor 0.07065
_pd_spec_mounting ' 'Lindemann glass capillary''
_pd_spec_mount_mode transmission
_pd_spec_shape cylinder
_pd_spec_size_axial 20.0
_pd_spec_size_equat 0.05
_pd_spec_size_thick 0.05
_refine_diff_density_max 0.0
_refine_diff_density_min 0.0
_refine_ls_extinction_method none
_refine_ls_goodness_of_fit_all 6.4863
_refine_ls_matrix_type full
_refine_ls_number_constraints 8
_refine_ls_number_parameters 68
_refine_ls_number_restraints 34
_refine_ls_R_factor_all 0.00859
_refine_ls_R_Fsqd_factor 0.00851
_refine_ls_R_I_factor 0.01792
_refine_ls_shift/su_max 0.0
_refine_ls_weighting_details 1/<i>y</i>~i~
_refine_ls_weighting_scheme sigma
_cod_data_source_file d0ce00644k2.cif
_cod_data_source_block KPreAFY
_cod_original_cell_volume 1147.8(2)
_cod_database_code 7240448

loop_
_space_group_symop_id
_space_group_symop_operation_xyz
1 x,y,z
2 -y,x-y,z
3 -x+y,-x,z
4 -x,-y,-z
5 y,-x+y,-z
6 x-y,x,-z

loop_
_atom_site_label
_atom_site_fract_x
_atom_site_fract_y
_atom_site_fract_z
_atom_site_occupancy
_atom_site_site_symmetry_multiplicity
_atom_site_Wyckoff_symbol
_atom_site_adp_type
_atom_site_U_iso_or_equiv
_atom_site_type_symbol
Al1 0.4750(5) 0.3206(7) 0.008(1) 1 6 g Uiso 0.001(1) Al
K1 0.1303(7) 0.4461(7) 0.524(1) 1 6 g Uiso 0.070(3) K
P1 0.4309(7) 0.0931(5) 0.179(1) 1 6 g Uiso 0.001(1) P
P2 0.33333 0.66667 0.241(2) 1 2 d Uiso 0.001(1) P
O1 0.0113(6) 0.370(1) 0.068(1) 1 6 g Uiso 0.001(1) O
O2 0.242(1) 0.5493(8) 0.171(1) 1 6 g Uiso 0.001(1) O
O3 0.407(1) 0.193(1) 0.124(2) 1 6 g Uiso 0.001(1) O
O4 0.565(1) 0.138(1) 0.146(2) 1 6 g Uiso 0.001(1) O
O5 0.403(1) 0.062(1) 0.368(2) 1 6 g Uiso 0.001(1) O
O6 0.33333 0.66667 0.429(2) 1 2 d Uiso 0.001(1) O
Ow7 0.216(1) 0.084(2) 0.650(2) 1 6 g Uiso 0.05066 O
Ow8 0 0 0 0.50(4) 1 a Uiso 0.05066 O
Ow9 0.287(3) 0.050(2) 0.727(4) 0.48(1) 6 g Uiso 0.05066 O

loop_
_atom_type_symbol
_atom_type_description
_atom_type_scat_dispersion_real
_atom_type_scat_dispersion_imag
_atom_type_scat_source
Al Al 0.0715 0.0658 'International Tables for Crystallography, Vol. C'
K K 0.2137 0.3152 'International Tables for Crystallography, Vol. C'
O O 0.0113 0.0079 'International Tables for Crystallography, Vol. C'
P P 0.1127 0.1202 'International Tables for Crystallography, Vol. C'
H H -0.0006 0.0000 'International Tables for Crystallography, Vol. C'
C C 0.0033 0.0021 'International Tables for Crystallography, Vol. C'

loop_
_geom_angle_atom_site_label_1
_geom_angle_atom_site_label_2
_geom_angle_atom_site_label_3
_geom_angle
_geom_angle_site_symmetry_1
_geom_angle_site_symmetry_2
_geom_angle_site_symmetry_3
_geom_angle_publ_flag
O3 Al1 O1 111.0(8) 1_555 . 5_555 ?
O3 Al1 O4 106.5(9) 1_555 . 3_665 ?
O3 Al1 O2 112.4(8) 1_555 . 5_555 ?
O1 Al1 O4 107.9(8) 5_555 . 3_665 ?
O1 Al1 O2 106.5(7) 5_555 . 5_555 ?
O4 Al1 O2 112.5(8) 3_665 . 5_555 ?
O1 P1 O3 107(1) 3_555 . 1_555 ?
O1 P1 O5 112.470(7) 3_555 . 1_555 ?
O1 P1 O4 108(1) 3_555 . 1_555 ?
O3 P1 O5 112(1) 1_555 . 1_555 ?
O3 P1 O4 107.1(8) 1_555 . 1_555 ?
O5 P1 O4 109.3(9) 1_555 . 1_555 ?
O6 P2 O2 111.9(7) 1_555 . 1_555 ?
O6 P2 O2 111.9(7) 1_555 . 3_565 ?
O6 P2 O2 111.9(7) 1_555 . 2_665 ?
O2 P2 O2 106.9(7) 1_555 . 3_565 ?
O2 P2 O2 106.9(7) 1_555 . 2_665 ?
O2 P2 O2 106.9(7) 3_565 . 2_665 ?
P1 O1 Al1 151(1) 2_555 . 6_555 ?
P2 O2 Al1 145(1) 1_555 . 6_555 ?
P1 O3 Al1 139(1) 1_555 . 1_555 ?
P1 O4 Al1 150(1) 1_555 . 2_655 ?

loop_
_geom_bond_atom_site_label_1
_geom_bond_atom_site_label_2
_geom_bond_distance
_geom_bond_site_symmetry_1
_geom_bond_site_symmetry_2
_geom_bond_publ_flag
Al1 O3 1.70(2) . 1_555 ?
Al1 O1 1.765(2) . 5_555 ?
Al1 O4 1.765(4) . 3_665 ?
Al1 O2 1.767(1) . 5_555 ?
P1 O1 1.49(1) . 3_555 ?
P1 O3 1.53(2) . 1_555 ?
P1 O5 1.55(2) . 1_555 ?
P1 O4 1.552(5) . 1_555 ?
P2 O6 1.490(3) . 1_555 ?
P2 O2 1.490(2) . 1_555 ?
P2 O2 1.490(2) . 3_565 ?
P2 O2 1.490(2) . 2_665 ?
